data_4084097
loop_
_publ_author_name
'Schulz, Ji\<r\'i'
'Uhl\'ik, Filip'
'Speck, J. Matth\"aus'
'C\'isa\<rov\'a, Ivana'
'Lang, Heinrich'
'\<St\<epni\<cka, Petr'

_publ_section_title
;
 Synthesis, Crystal Structures, and Electrochemical Behavior of Fe--Ru
 Heterobimetallic Complexes with Bridged Metallocene Units
;
_journal_issue 18
_journal_name_full Organometallics
_journal_page_first 5020
_journal_paper_doi 10.1021/om500505n
_journal_volume 33
_journal_year 2014
_chemical_formula_moiety 'C23 H19 Fe Ru, F6 P, C H Cl3'
_chemical_formula_sum 'C24 H20 Cl3 F6 Fe P Ru'
_chemical_formula_weight 716.64
_chemical_name_systematic
; 
 ? 
;
_space_group_IT_number 14
_symmetry_cell_setting monoclinic
_symmetry_space_group_name_Hall '-P 2ybc'
_symmetry_space_group_name_H-M 'P 1 21/c 1'
_atom_sites_solution_hydrogens geom
_atom_sites_solution_primary direct
_atom_sites_solution_secondary difmap
_audit_creation_method SHELXL-97
_cell_angle_alpha 90.00
_cell_angle_beta 108.4300(10)
_cell_angle_gamma 90.00
_cell_formula_units_Z 4
_cell_length_a 17.4315(3)
_cell_length_b 10.9696(2)
_cell_length_c 14.0181(3)
_cell_measurement_reflns_used 9997
_cell_measurement_temperature 150(2)
_cell_measurement_theta_max 27.51
_cell_measurement_theta_min 2.25
_cell_volume 2543.01(9)
_computing_cell_refinement 'Bruker SAINT'
_computing_data_collection 'Bruker APEX2'
_computing_data_reduction 'Bruker SAINT'
_computing_molecular_graphics 'PLATON (Spek, 2003)'
_computing_publication_material 'PLATON (Spek, 2003)'
_computing_structure_refinement 'SHELXL-97 (Sheldrick, 2008)'
_computing_structure_solution 'SHELXS-97 (Sheldrick, 2008)'
_diffrn_ambient_temperature 150(2)
_diffrn_measured_fraction_theta_full 0.999
_diffrn_measured_fraction_theta_max 0.999
_diffrn_measurement_device_type 'Bruker APEX-II CCD'
_diffrn_measurement_method '\f and \w scans'
_diffrn_radiation_monochromator graphite
_diffrn_radiation_source 'fine-focus sealed tube'
_diffrn_radiation_type MoK\a
_diffrn_radiation_wavelength 0.71073
_diffrn_reflns_av_R_equivalents 0.0159
_diffrn_reflns_av_sigmaI/netI 0.0099
_diffrn_reflns_limit_h_max 22
_diffrn_reflns_limit_h_min -22
_diffrn_reflns_limit_k_max 14
_diffrn_reflns_limit_k_min -14
_diffrn_reflns_limit_l_max 18
_diffrn_reflns_limit_l_min -18
_diffrn_reflns_number 37606
_diffrn_reflns_theta_full 27.49
_diffrn_reflns_theta_max 27.49
_diffrn_reflns_theta_min 2.23
_exptl_absorpt_coefficient_mu 1.600
_exptl_absorpt_correction_T_max 0.812
_exptl_absorpt_correction_T_min 0.420
_exptl_absorpt_correction_type numerical
_exptl_absorpt_process_details SADABS
_exptl_crystal_colour red
_exptl_crystal_density_diffrn 1.872
_exptl_crystal_density_method 'not measured'
_exptl_crystal_description plate
_exptl_crystal_F_000 1416
_exptl_crystal_size_max 0.56
_exptl_crystal_size_mid 0.35
_exptl_crystal_size_min 0.14
_refine_diff_density_max 1.453
_refine_diff_density_min -0.807
_refine_diff_density_rms 0.080
_refine_ls_extinction_method none
_refine_ls_goodness_of_fit_ref 1.019
_refine_ls_hydrogen_treatment constr
_refine_ls_matrix_type full
_refine_ls_number_parameters 325
_refine_ls_number_reflns 5835
_refine_ls_number_restraints 0
_refine_ls_restrained_S_all 1.019
_refine_ls_R_factor_all 0.0301
_refine_ls_R_factor_gt 0.0276
_refine_ls_shift/su_max 0.001
_refine_ls_shift/su_mean 0.000
_refine_ls_structure_factor_coef Fsqd
_refine_ls_weighting_details 'calc w=1/[\s^2^(Fo^2^)+(0.0361P)^2^+4.8263P] where P=(Fo^2^+2Fc^2^)/3'
_refine_ls_weighting_scheme calc
_refine_ls_wR_factor_gt 0.0718
_refine_ls_wR_factor_ref 0.0741
_reflns_number_gt 5441
_reflns_number_total 5835
_reflns_threshold_expression >2sigma(I)
_cod_data_source_file om500505n_si_002.cif
_cod_data_source_block js189
_cod_depositor_comments
;
The following automatic conversions were performed:
'_atom_site_symetry_multiplicity' tag replaced with
'_atom_site_symmetry_multiplicity'.

Automatic conversion script
Id: cif_correct_tags 1440 2010-10-19 06:21:57Z saulius 
;
_cod_original_cell_volume 2543.01(8)
_cod_original_sg_symbol_H-M 'P 21/c'
_cod_database_code 4084097

loop_
_symmetry_equiv_pos_as_xyz
'x, y, z'
'-x, y+1/2, -z+1/2'
'-x, -y, -z'
'x, -y-1/2, z-1/2'

loop_
_atom_site_label
_atom_site_type_symbol
_atom_site_fract_x
_atom_site_fract_y
_atom_site_fract_z
_atom_site_U_iso_or_equiv
_atom_site_adp_type
_atom_site_occupancy
_atom_site_symmetry_multiplicity
_atom_site_calc_flag
_atom_site_refinement_flags
Ru Ru 0.137241(10) 1.104972(16) 0.230322(12) 0.01883(6) Uani 1 1 d .
Fe Fe 0.552415(17) 0.86621(3) 0.30840(2) 0.01446(7) Uani 1 1 d .
C1 C 0.43881(14) 0.9198(2) 0.22156(17) 0.0216(4) Uani 1 1 d .
C2 C 0.49933(14) 0.9812(2) 0.19020(17) 0.0242(5) Uani 1 1 d .
H2 H 0.5072 1.0668 0.1896 0.029 Uiso 1 1 calc R
C3 C 0.54565(15) 0.8908(2) 0.16013(18) 0.0272(5) Uani 1 1 d .
H3 H 0.5896 0.9059 0.1355 0.033 Uiso 1 1 calc R
C4 C 0.51490(15) 0.7742(2) 0.17326(17) 0.0265(5) Uani 1 1 d .
H4 H 0.5351 0.6982 0.1592 0.032 Uiso 1 1 calc R
C5 C 0.44871(14) 0.7906(2) 0.21107(17) 0.0232(4) Uani 1 1 d .
H5 H 0.4170 0.7279 0.2265 0.028 Uiso 1 1 calc R
C6 C 0.56239(16) 0.8870(2) 0.45785(17) 0.0263(5) Uani 1 1 d .
H6 H 0.5196 0.9066 0.4836 0.032 Uiso 1 1 calc R
C7 C 0.61300(17) 0.9721(2) 0.43016(19) 0.0322(5) Uani 1 1 d .
H7 H 0.6101 1.0584 0.4340 0.039 Uiso 1 1 calc R
C8 C 0.66894(16) 0.9045(3) 0.3956(2) 0.0350(6) Uani 1 1 d .
H8 H 0.7102 0.9380 0.3726 0.042 Uiso 1 1 calc R
C9 C 0.65225(15) 0.7781(3) 0.40161(18) 0.0304(5) Uani 1 1 d .
H9 H 0.6801 0.7124 0.3829 0.037 Uiso 1 1 calc R
C10 C 0.58655(15) 0.7679(2) 0.44054(16) 0.0246(5) Uani 1 1 d .
H10 H 0.5629 0.6940 0.4529 0.030 Uiso 1 1 calc R
C11 C 0.37915(14) 0.9758(2) 0.25673(17) 0.0236(4) Uani 1 1 d .
C12 C 0.32809(14) 1.0229(2) 0.28423(18) 0.0251(5) Uani 1 1 d .
C13 C 0.26638(13) 1.0751(2) 0.31874(17) 0.0239(5) Uani 1 1 d .
C14 C 0.21656(15) 0.9980(3) 0.35600(19) 0.0331(6) Uani 1 1 d .
H14 H 0.2262 0.9127 0.3605 0.040 Uiso 1 1 calc R
C15 C 0.15318(16) 1.0468(3) 0.38623(19) 0.0384(7) Uani 1 1 d .
H15 H 0.1210 0.9945 0.4121 0.046 Uiso 1 1 calc R
C16 C 0.13745(16) 1.1728(3) 0.37813(19) 0.0389(7) Uani 1 1 d .
H16 H 0.0943 1.2055 0.3978 0.047 Uiso 1 1 calc R
C17 C 0.18565(16) 1.2506(3) 0.3408(2) 0.0376(6) Uani 1 1 d .
H17 H 0.1749 1.3356 0.3354 0.045 Uiso 1 1 calc R
C18 C 0.25017(15) 1.2023(2) 0.31137(19) 0.0293(5) Uani 1 1 d .
H18 H 0.2827 1.2551 0.2866 0.035 Uiso 1 1 calc R
C19 C 0.12171(17) 1.0933(3) 0.07058(19) 0.0396(7) Uani 1 1 d .
H19 H 0.1651 1.1028 0.0438 0.048 Uiso 1 1 calc R
C20 C 0.0953(2) 0.9829(3) 0.1018(2) 0.0426(7) Uani 1 1 d .
H20 H 0.1177 0.9045 0.0991 0.051 Uiso 1 1 calc R
C21 C 0.03061(18) 1.0090(3) 0.1376(2) 0.0449(7) Uani 1 1 d .
H21 H 0.0020 0.9514 0.1640 0.054 Uiso 1 1 calc R
C22 C 0.01543(17) 1.1338(3) 0.1279(2) 0.0438(8) Uani 1 1 d .
H22 H -0.0257 1.1753 0.1461 0.053 Uiso 1 1 calc R
C23 C 0.07083(19) 1.1884(3) 0.0869(2) 0.0410(7) Uani 1 1 d .
H23 H 0.0740 1.2725 0.0726 0.049 Uiso 1 1 calc R
P P 0.11258(4) 0.59186(7) 0.16273(5) 0.03183(15) Uani 1 1 d .
F1 F 0.12855(14) 0.5442(2) 0.27426(16) 0.0703(7) Uani 1 1 d .
F2 F 0.15240(19) 0.4778(3) 0.1317(3) 0.1061(12) Uani 1 1 d .
F3 F 0.02983(13) 0.5188(3) 0.1320(2) 0.0778(8) Uani 1 1 d .
F4 F 0.09475(16) 0.6436(3) 0.05146(17) 0.0800(8) Uani 1 1 d .
F5 F 0.0668(2) 0.7061(2) 0.1871(3) 0.1008(11) Uani 1 1 d .
F6 F 0.19438(14) 0.6656(3) 0.19399(17) 0.0780(8) Uani 1 1 d .
C90 C 0.28490(15) 0.8559(2) 0.93427(19) 0.0265(5) Uani 1 1 d .
H90 H 0.2424 0.8577 0.8668 0.032 Uiso 1 1 calc R
Cl91 Cl 0.30634(4) 1.00699(6) 0.97732(5) 0.03278(14) Uani 1 1 d .
Cl92 Cl 0.24750(5) 0.77310(7) 1.01740(6) 0.04342(17) Uani 1 1 d .
Cl93 Cl 0.37195(4) 0.78567(7) 0.92156(5) 0.03867(15) Uani 1 1 d .

loop_
_atom_site_aniso_label
_atom_site_aniso_U_11
_atom_site_aniso_U_22
_atom_site_aniso_U_33
_atom_site_aniso_U_23
_atom_site_aniso_U_13
_atom_site_aniso_U_12
Ru 0.01693(9) 0.02304(10) 0.01615(9) -0.00141(6) 0.00468(7) 0.00145(6)
Fe 0.01505(14) 0.01500(14) 0.01305(14) 0.00042(10) 0.00406(11) 0.00123(10)
C1 0.0215(10) 0.0228(11) 0.0192(10) 0.0031(8) 0.0046(8) 0.0021(8)
C2 0.0267(11) 0.0235(11) 0.0227(10) 0.0060(9) 0.0082(9) 0.0023(9)
C3 0.0284(12) 0.0353(13) 0.0202(11) 0.0041(9) 0.0108(9) 0.0033(10)
C4 0.0309(12) 0.0282(12) 0.0193(10) -0.0034(9) 0.0061(9) 0.0036(10)
C5 0.0240(11) 0.0232(11) 0.0204(10) -0.0018(8) 0.0042(8) -0.0010(9)
C6 0.0312(12) 0.0291(12) 0.0183(10) -0.0035(9) 0.0072(9) 0.0041(10)
C7 0.0398(14) 0.0251(12) 0.0248(12) -0.0038(9) 0.0005(10) -0.0067(10)
C8 0.0214(11) 0.0514(17) 0.0275(13) 0.0068(11) 0.0013(10) -0.0081(11)
C9 0.0267(12) 0.0387(14) 0.0241(11) 0.0049(10) 0.0055(9) 0.0124(10)
C10 0.0312(12) 0.0235(11) 0.0178(10) 0.0028(8) 0.0057(9) 0.0027(9)
C11 0.0212(10) 0.0241(11) 0.0231(10) 0.0030(9) 0.0036(8) 0.0004(9)
C12 0.0204(10) 0.0272(12) 0.0259(11) 0.0028(9) 0.0045(9) 0.0010(9)
C13 0.0163(10) 0.0336(12) 0.0193(10) 0.0005(9) 0.0023(8) 0.0007(9)
C14 0.0259(12) 0.0451(15) 0.0272(12) 0.0154(11) 0.0066(10) 0.0053(11)
C15 0.0254(12) 0.071(2) 0.0195(11) 0.0098(12) 0.0078(9) 0.0016(13)
C16 0.0249(12) 0.070(2) 0.0219(12) -0.0164(12) 0.0067(10) 0.0050(13)
C17 0.0268(12) 0.0422(15) 0.0384(14) -0.0238(12) 0.0028(11) 0.0015(11)
C18 0.0231(11) 0.0311(13) 0.0318(12) -0.0099(10) 0.0058(9) -0.0032(10)
C19 0.0320(14) 0.070(2) 0.0165(11) -0.0038(12) 0.0075(10) 0.0009(13)
C20 0.0503(17) 0.0399(15) 0.0275(13) -0.0140(12) -0.0022(12) 0.0050(13)
C21 0.0354(15) 0.061(2) 0.0312(14) -0.0080(13) 0.0002(12) -0.0200(14)
C22 0.0237(13) 0.078(2) 0.0239(12) -0.0088(13) -0.0010(10) 0.0138(14)
C23 0.0509(17) 0.0408(15) 0.0221(12) 0.0064(11) -0.0017(11) 0.0074(13)
P 0.0263(3) 0.0382(4) 0.0334(3) 0.0004(3) 0.0129(3) -0.0010(3)
F1 0.0614(13) 0.0947(18) 0.0492(12) 0.0265(12) 0.0094(10) -0.0227(13)
F2 0.107(2) 0.0646(16) 0.191(3) -0.0108(19) 0.111(2) 0.0128(15)
F3 0.0455(12) 0.108(2) 0.0850(17) -0.0201(15) 0.0283(12) -0.0309(13)
F4 0.0721(16) 0.121(2) 0.0439(12) 0.0156(13) 0.0141(11) -0.0120(15)
F5 0.142(3) 0.0533(15) 0.146(3) 0.0120(16) 0.100(2) 0.0236(16)
F6 0.0549(13) 0.117(2) 0.0542(12) 0.0141(13) 0.0067(10) -0.0491(14)
C90 0.0291(12) 0.0234(11) 0.0273(11) -0.0030(9) 0.0094(9) -0.0002(9)
Cl91 0.0387(3) 0.0229(3) 0.0377(3) -0.0039(2) 0.0135(3) -0.0030(2)
Cl92 0.0543(4) 0.0320(3) 0.0569(4) -0.0036(3) 0.0359(4) -0.0093(3)
Cl93 0.0418(4) 0.0392(4) 0.0414(4) 0.0008(3) 0.0223(3) 0.0110(3)

loop_
_atom_type_symbol
_atom_type_description
_atom_type_scat_dispersion_real
_atom_type_scat_dispersion_imag
_atom_type_scat_source
C C 0.0033 0.0016 'International Tables Vol C Tables 4.2.6.8 and 6.1.1.4'
H H 0.0000 0.0000 'International Tables Vol C Tables 4.2.6.8 and 6.1.1.4'
F F 0.0171 0.0103 'International Tables Vol C Tables 4.2.6.8 and 6.1.1.4'
P P 0.1023 0.0942 'International Tables Vol C Tables 4.2.6.8 and 6.1.1.4'
Cl Cl 0.1484 0.1585 'International Tables Vol C Tables 4.2.6.8 and 6.1.1.4'
Fe Fe 0.3463 0.8444 'International Tables Vol C Tables 4.2.6.8 and 6.1.1.4'
Ru Ru -1.2594 0.8363 'International Tables Vol C Tables 4.2.6.8 and 6.1.1.4'

loop_
_geom_angle_atom_site_label_1
_geom_angle_atom_site_label_2
_geom_angle_atom_site_label_3
_geom_angle
C19 Ru C21 63.31(12)
C19 Ru C20 37.93(13)
C21 Ru C20 37.58(13)
C19 Ru C22 63.34(11)
C21 Ru C22 37.33(13)
C20 Ru C22 62.72(12)
C19 Ru C23 38.45(12)
C21 Ru C23 63.07(13)
C20 Ru C23 63.47(12)
C22 Ru C23 37.62(12)
C19 Ru C17 131.58(13)
C21 Ru C17 146.94(12)
C20 Ru C17 169.49(13)
C22 Ru C17 115.85(11)
C23 Ru C17 108.59(12)
C19 Ru C16 162.34(13)
C21 Ru C16 118.25(12)
C20 Ru C16 152.54(13)
C22 Ru C16 106.41(10)
C23 Ru C16 124.69(12)
C17 Ru C16 37.35(12)
C19 Ru C14 129.44(11)
C21 Ru C14 114.98(12)
C20 Ru C14 107.20(12)
C22 Ru C14 147.07(12)
C23 Ru C14 167.87(11)
C17 Ru C14 79.59(12)
C16 Ru C14 67.25(11)
C19 Ru C15 159.83(13)
C21 Ru C15 105.55(12)
C20 Ru C15 123.04(13)
C22 Ru C15 119.06(11)
C23 Ru C15 153.96(11)
C17 Ru C15 67.21(13)
C16 Ru C15 37.23(13)
C14 Ru C15 37.22(10)
C19 Ru C18 111.00(11)
C21 Ru C18 174.21(11)
C20 Ru C18 137.16(11)
C22 Ru C18 142.44(12)
C23 Ru C18 113.48(11)
C17 Ru C18 37.50(9)
C16 Ru C18 67.47(10)
C14 Ru C18 67.32(11)
C15 Ru C18 79.52(11)
C19 Ru C13 109.88(10)
C21 Ru C13 141.75(12)
C20 Ru C13 112.71(11)
C22 Ru C13 173.18(10)
C23 Ru C13 136.47(11)
C17 Ru C13 67.62(10)
C16 Ru C13 79.93(9)
C14 Ru C13 37.52(9)
C15 Ru C13 67.50(9)
C18 Ru C13 37.37(9)
C2 Fe C1 40.80(9)
C2 Fe C8 117.54(10)
C1 Fe C8 151.57(11)
C2 Fe C9 151.08(10)
C1 Fe C9 166.83(10)
C8 Fe C9 40.54(11)
C2 Fe C7 107.72(10)
C1 Fe C7 118.38(10)
C8 Fe C7 40.55(12)
C9 Fe C7 68.24(11)
C2 Fe C6 128.60(10)
C1 Fe C6 109.05(10)
C8 Fe C6 67.83(11)
C9 Fe C6 67.89(10)
C7 Fe C6 40.34(10)
C2 Fe C10 166.87(10)
C1 Fe C10 129.20(9)
C8 Fe C10 67.82(10)
C9 Fe C10 40.34(10)
C7 Fe C10 67.88(10)
C6 Fe C10 40.22(9)
C2 Fe C4 68.18(10)
C1 Fe C4 68.26(9)
C8 Fe C4 127.82(11)
C9 Fe C4 108.21(10)
C7 Fe C4 165.57(11)
C6 Fe C4 152.77(10)
C10 Fe C4 119.16(10)
C2 Fe C3 40.46(9)
C1 Fe C3 68.17(9)
C8 Fe C3 107.67(11)
C9 Fe C3 117.97(10)
C7 Fe C3 127.78(11)
C6 Fe C3 166.02(10)
C10 Fe C3 151.93(10)
C4 Fe C3 40.32(10)
C2 Fe C5 68.68(9)
C1 Fe C5 40.95(9)
C8 Fe C5 165.85(11)
C9 Fe C5 128.28(11)
C7 Fe C5 152.57(11)
C6 Fe C5 119.46(10)
C10 Fe C5 109.12(10)
C4 Fe C5 40.42(9)
C3 Fe C5 68.11(10)
C11 C1 C2 126.4(2)
C11 C1 C5 125.7(2)
C2 C1 C5 107.9(2)
C11 C1 Fe 126.22(16)
C2 C1 Fe 69.58(13)
C5 C1 Fe 69.82(13)
C3 C2 C1 107.8(2)
C3 C2 Fe 70.04(13)
C1 C2 Fe 69.63(13)
C3 C2 H2 126.1
C1 C2 H2 126.1
Fe C2 H2 125.8
C4 C3 C2 108.4(2)
C4 C3 Fe 69.84(13)
C2 C3 Fe 69.50(13)
C4 C3 H3 125.8
C2 C3 H3 125.8
Fe C3 H3 126.4
C3 C4 C5 108.5(2)
C3 C4 Fe 69.84(14)
C5 C4 Fe 69.85(13)
C3 C4 H4 125.7
C5 C4 H4 125.7
Fe C4 H4 126.1
C4 C5 C1 107.4(2)
C4 C5 Fe 69.73(13)
C1 C5 Fe 69.23(13)
C4 C5 H5 126.3
C1 C5 H5 126.3
Fe C5 H5 126.3
C10 C6 C7 108.4(2)
C10 C6 Fe 69.98(13)
C7 C6 Fe 69.80(14)
C10 C6 H6 125.8
C7 C6 H6 125.8
Fe C6 H6 126.0
C6 C7 C8 107.6(2)
C6 C7 Fe 69.85(14)
C8 C7 Fe 69.62(15)
C6 C7 H7 126.2
C8 C7 H7 126.2
Fe C7 H7 125.9
C9 C8 C7 108.2(2)
C9 C8 Fe 69.78(14)
C7 C8 Fe 69.83(14)
C9 C8 H8 125.9
C7 C8 H8 125.9
Fe C8 H8 126.0
C10 C9 C8 107.7(2)
C10 C9 Fe 70.00(13)
C8 C9 Fe 69.68(14)
C10 C9 H9 126.2
C8 C9 H9 126.2
Fe C9 H9 125.7
C6 C10 C9 108.2(2)
C6 C10 Fe 69.80(13)
C9 C10 Fe 69.66(13)
C6 C10 H10 125.9
C9 C10 H10 125.9
Fe C10 H10 126.2
C12 C11 C1 178.6(3)
C11 C12 C13 177.8(3)
C18 C13 C14 118.6(2)
C18 C13 C12 121.4(2)
C14 C13 C12 119.9(2)
C18 C13 Ru 70.83(13)
C14 C13 Ru 70.41(13)
C12 C13 Ru 127.39(16)
C15 C14 C13 120.9(3)
C15 C14 Ru 71.62(15)
C13 C14 Ru 72.07(13)
C15 C14 H14 119.6
C13 C14 H14 119.6
Ru C14 H14 129.2
C16 C15 C14 120.0(3)
C16 C15 Ru 71.08(15)
C14 C15 Ru 71.16(14)
C16 C15 H15 120.0
C14 C15 H15 120.0
Ru C15 H15 130.3
C15 C16 C17 120.1(2)
C15 C16 Ru 71.70(15)
C17 C16 Ru 71.27(14)
C15 C16 H16 120.0
C17 C16 H16 120.0
Ru C16 H16 129.5
C16 C17 C18 120.2(3)
C16 C17 Ru 71.38(15)
C18 C17 Ru 71.73(14)
C16 C17 H17 119.9
C18 C17 H17 119.9
Ru C17 H17 129.4
C17 C18 C13 120.2(3)
C17 C18 Ru 70.77(14)
C13 C18 Ru 71.80(13)
C17 C18 H18 119.9
C13 C18 H18 119.9
Ru C18 H18 130.1
C20 C19 C23 107.2(3)
C20 C19 Ru 71.19(15)
C23 C19 Ru 71.02(15)
C20 C19 H19 126.4
C23 C19 H19 126.4
Ru C19 H19 123.1
C21 C20 C19 108.2(3)
C21 C20 Ru 71.08(16)
C19 C20 Ru 70.88(16)
C21 C20 H20 125.9
C19 C20 H20 125.9
Ru C20 H20 123.8
C22 C21 C20 108.4(3)
C22 C21 Ru 71.49(17)
C20 C21 Ru 71.33(16)
C22 C21 H21 125.8
C20 C21 H21 125.8
Ru C21 H21 123.0
C21 C22 C23 108.9(3)
C21 C22 Ru 71.18(16)
C23 C22 Ru 71.25(16)
C21 C22 H22 125.5
C23 C22 H22 125.5
Ru C22 H22 123.6
C22 C23 C19 107.2(3)
C22 C23 Ru 71.12(16)
C19 C23 Ru 70.53(15)
C22 C23 H23 126.4
C19 C23 H23 126.4
Ru C23 H23 123.6
F2 P F6 92.64(17)
F2 P F5 175.8(2)
F6 P F5 90.42(18)
F2 P F3 88.03(16)
F6 P F3 179.30(16)
F5 P F3 88.91(17)
F2 P F1 93.21(18)
F6 P F1 91.92(12)
F5 P F1 89.50(16)
F3 P F1 87.87(13)
F2 P F4 88.79(19)
F6 P F4 88.21(13)
F5 P F4 88.49(17)
F3 P F4 91.97(14)
F1 P F4 177.99(17)
Cl92 C90 Cl93 110.70(14)
Cl92 C90 Cl91 109.99(13)
Cl93 C90 Cl91 110.47(14)
Cl92 C90 H90 108.5
Cl93 C90 H90 108.5
Cl91 C90 H90 108.5

loop_
_geom_bond_atom_site_label_1
_geom_bond_atom_site_label_2
_geom_bond_distance
Ru C19 2.173(3)
Ru C21 2.174(3)
Ru C20 2.177(3)
Ru C22 2.177(3)
Ru C23 2.179(3)
Ru C17 2.199(3)
Ru C16 2.200(2)
Ru C14 2.203(2)
Ru C15 2.209(2)
Ru C18 2.211(2)
Ru C13 2.224(2)
Fe C2 2.055(2)
Fe C1 2.055(2)
Fe C8 2.056(3)
Fe C9 2.057(2)
Fe C7 2.059(2)
Fe C6 2.059(2)
Fe C10 2.062(2)
Fe C4 2.062(2)
Fe C3 2.062(2)
Fe C5 2.063(2)
C1 C11 1.423(3)
C1 C2 1.433(3)
C1 C5 1.441(3)
C2 C3 1.424(3)
C2 H2 0.9500
C3 C4 1.421(4)
C3 H3 0.9500
C4 C5 1.425(3)
C4 H4 0.9500
C5 H5 0.9500
C6 C10 1.417(3)
C6 C7 1.420(4)
C6 H6 0.9500
C7 C8 1.426(4)
C7 H7 0.9500
C8 C9 1.425(4)
C8 H8 0.9500
C9 C10 1.420(3)
C9 H9 0.9500
C10 H10 0.9500
C11 C12 1.194(3)
C12 C13 1.431(3)
C13 C18 1.421(4)
C13 C14 1.424(3)
C14 C15 1.408(4)
C14 H14 0.9500
C15 C16 1.407(5)
C15 H15 0.9500
C16 C17 1.409(4)
C16 H16 0.9500
C17 C18 1.418(4)
C17 H17 0.9500
C18 H18 0.9500
C19 C20 1.414(5)
C19 C23 1.433(4)
C19 H19 0.9500
C20 C21 1.401(5)
C20 H20 0.9500
C21 C22 1.392(5)
C21 H21 0.9500
C22 C23 1.405(5)
C22 H22 0.9500
C23 H23 0.9500
P F2 1.558(3)
P F6 1.576(2)
P F5 1.580(3)
P F3 1.586(2)
P F1 1.587(2)
P F4 1.595(2)
C90 Cl92 1.757(3)
C90 Cl93 1.760(3)
C90 Cl91 1.763(2)
C90 H90 1.0000
